data_7041325
loop_
_publ_author_name
'Zavakhina, Marina S.'
'Yushina, Irina V.'
'Samsonenko, Denis G.'
'Dybtsev, Danil N.'
'Fedin, Vladimir P.'
'Argent, Stephen P.'
'Blake, Alexander J.'
'Schr\"oder, Martin'

_publ_section_title
;
 Halochromic coordination polymers based on a triarylmethane dye for
 reversible detection of acids.
;
_journal_issue 2
_journal_name_full 'Dalton transactions (Cambridge, England : 2003)'
_journal_page_first 465
_journal_page_last 470
_journal_paper_doi 10.1039/c6dt03969c
_journal_volume 46
_journal_year 2017
_chemical_formula_sum 'C81 H75 Cl6 Na O27 Zn4'
_chemical_formula_weight 1977.58
_chemical_name_systematic
;
 ?
;
_space_group_crystal_system trigonal
_space_group_IT_number 148
_space_group_name_Hall '-R 3'
_space_group_name_H-M_alt 'R -3 :H'
_symmetry_space_group_name_Hall '-R 3'
_symmetry_space_group_name_H-M 'R -3 :H'
_atom_sites_solution_hydrogens geom
_atom_sites_solution_primary direct
_atom_sites_solution_secondary difmap
_audit_creation_method SHELXL-2013
_audit_update_record
;
2016-09-17 deposited with the CCDC.
2016-12-05 downloaded from the CCDC.
;
_cell_angle_alpha 90
_cell_angle_beta 90
_cell_angle_gamma 120
_cell_formula_units_Z 6
_cell_length_a 19.0345(2)
_cell_length_b 19.0345(2)
_cell_length_c 41.0567(5)
_cell_measurement_reflns_used 8169
_cell_measurement_temperature 130(2)
_cell_measurement_theta_max 29.24
_cell_measurement_theta_min 4.09
_cell_volume 12882.4(2)
_computing_cell_refinement
;
CrysAlisPro, Agilent Technologies,
Version 1.171.37.35 (release 13-08-2014 CrysAlis171 .NET)
(compiled Aug 13 2014,18:06:01)
;
_computing_data_collection
;
CrysAlisPro, Agilent Technologies,
Version 1.171.37.35 (release 13-08-2014 CrysAlis171 .NET)
(compiled Aug 13 2014,18:06:01)
;
_computing_data_reduction
;
CrysAlisPro, Agilent Technologies,
Version 1.171.37.35 (release 13-08-2014 CrysAlis171 .NET)
(compiled Aug 13 2014,18:06:01)
;
_computing_molecular_graphics 'SHELXTL (Bruker-AXS, 2004)'
_computing_publication_material 'CIFTAB-2013 (Sheldrick, 2013)'
_computing_structure_refinement 'SHELXL-2013 (Sheldrick, 2013)'
_computing_structure_solution 'SHELXS-2013 (Sheldrick, 2013)'
_diffrn_ambient_temperature 130(2)
_diffrn_detector 'CCD plate'
_diffrn_detector_area_resol_mean 10.6168
_diffrn_detector_type AtlasS2
_diffrn_measured_fraction_theta_full 0.997
_diffrn_measured_fraction_theta_max 0.853
_diffrn_measurement_device 'four-circle diffractometer'
_diffrn_measurement_device_type 'New Xcalibur, AtlasS2'
_diffrn_measurement_method '\w scans'
_diffrn_radiation_monochromator graphite
_diffrn_radiation_probe x-ray
_diffrn_radiation_source 'fine-focus sealed tube'
_diffrn_radiation_type MoK\a
_diffrn_radiation_wavelength 0.71073
_diffrn_reflns_av_R_equivalents 0.0179
_diffrn_reflns_av_unetI/netI 0.0247
_diffrn_reflns_Laue_measured_fraction_full 0.997
_diffrn_reflns_Laue_measured_fraction_max 0.853
_diffrn_reflns_limit_h_max 25
_diffrn_reflns_limit_h_min -23
_diffrn_reflns_limit_k_max 24
_diffrn_reflns_limit_k_min -23
_diffrn_reflns_limit_l_max 39
_diffrn_reflns_limit_l_min -56
_diffrn_reflns_number 16264
_diffrn_reflns_point_group_measured_fraction_full 0.997
_diffrn_reflns_point_group_measured_fraction_max 0.853
_diffrn_reflns_theta_full 26.500
_diffrn_reflns_theta_max 29.516
_diffrn_reflns_theta_min 3.307
_diffrn_source 'sealed X-ray tube'
_exptl_absorpt_coefficient_mu 1.373
_exptl_absorpt_correction_T_max 1.00000
_exptl_absorpt_correction_T_min 0.70592
_exptl_absorpt_correction_type multi-scan
_exptl_absorpt_process_details
;
CrysAlisPro, Agilent Technologies,
Version 1.171.37.35 (release 13-08-2014 CrysAlis171 .NET)
(compiled Aug 13 2014,18:06:01)
Empirical absorption correction using spherical harmonics,
 implemented in SCALE3 ABSPACK scaling algorithm.
;
_exptl_crystal_colour brown
_exptl_crystal_density_diffrn 1.529
_exptl_crystal_description block
_exptl_crystal_F_000 6060
_exptl_crystal_size_max 0.260
_exptl_crystal_size_mid 0.160
_exptl_crystal_size_min 0.150
_refine_diff_density_max 1.413
_refine_diff_density_min -0.760
_refine_diff_density_rms 0.095
_refine_ls_extinction_method none
_refine_ls_goodness_of_fit_ref 1.054
_refine_ls_hydrogen_treatment constr
_refine_ls_matrix_type full
_refine_ls_number_parameters 349
_refine_ls_number_reflns 6829
_refine_ls_number_restraints 0
_refine_ls_restrained_S_all 1.054
_refine_ls_R_factor_all 0.0489
_refine_ls_R_factor_gt 0.0392
_refine_ls_shift/su_max 0.002
_refine_ls_shift/su_mean 0.000
_refine_ls_structure_factor_coef Fsqd
_refine_ls_weighting_details 'w=1/[\s^2^(Fo^2^)+(0.0598P)^2^+61.0500P] where P=(Fo^2^+2Fc^2^)/3'
_refine_ls_weighting_scheme calc
_refine_ls_wR_factor_gt 0.1100
_refine_ls_wR_factor_ref 0.1169
_reflns_Friedel_coverage 0.000
_reflns_number_gt 5810
_reflns_number_total 6829
_reflns_threshold_expression 'I > 2\s(I)'
_cod_data_source_file c6dt03969c2.cif
_cod_data_source_block mar349b_sq
_cod_depositor_comments 'Adding full bibliography for 7041325--7041326.cif.'
_cod_original_cell_volume 12882.4(3)
_cod_database_code 7041325
_shelx_space_group_comment
;
The symmetry employed for this shelxl refinement is uniquely defined
by the following loop, which should always be used as a source of
symmetry information in preference to the above space-group names.
They are only intended as comments.
;
_shelx_estimated_absorpt_t_min 0.717
_shelx_estimated_absorpt_t_max 0.821
_shelxl_version_number 2013-3

loop_
_space_group_symop_operation_xyz
'x, y, z'
'-y, x-y, z'
'-x+y, -x, z'
'x+2/3, y+1/3, z+1/3'
'-y+2/3, x-y+1/3, z+1/3'
'-x+y+2/3, -x+1/3, z+1/3'
'x+1/3, y+2/3, z+2/3'
'-y+1/3, x-y+2/3, z+2/3'
'-x+y+1/3, -x+2/3, z+2/3'
'-x, -y, -z'
'y, -x+y, -z'
'x-y, x, -z'
'-x+2/3, -y+1/3, -z+1/3'
'y+2/3, -x+y+1/3, -z+1/3'
'x-y+2/3, x+1/3, -z+1/3'
'-x+1/3, -y+2/3, -z+2/3'
'y+1/3, -x+y+2/3, -z+2/3'
'x-y+1/3, x+2/3, -z+2/3'

loop_
_atom_site_label
_atom_site_type_symbol
_atom_site_fract_x
_atom_site_fract_y
_atom_site_fract_z
_atom_site_U_iso_or_equiv
_atom_site_adp_type
_atom_site_occupancy
_atom_site_site_symmetry_order
_atom_site_calc_flag
_atom_site_refinement_flags_posn
_atom_site_refinement_flags_adp
_atom_site_refinement_flags_occupancy
Zn1 Zn 0.85001(2) 0.48804(2) 0.47840(2) 0.01462(9) Uani 1 1 d . . .
Zn2 Zn 0.3333 0.6667 0.42333(2) 0.01241(11) Uani 1 3 d S T P
Na1 Na 0.6667 0.3333 0.50328(4) 0.0134(3) Uani 1 3 d S T P
O1M O 0.97984(11) 0.53498(12) 0.46652(5) 0.0248(4) Uani 1 1 d . . .
O11 O 0.61436(11) 0.45207(11) 0.46205(5) 0.0239(4) Uani 1 1 d . . .
O12 O 0.72743(11) 0.45192(11) 0.47580(5) 0.0211(4) Uani 1 1 d . . .
O13 O 0.87052(11) 0.58803(11) 0.45607(5) 0.0206(4) Uani 1 1 d . . .
O14 O 0.50377(10) 0.62389(11) 0.47462(4) 0.0173(3) Uani 1 1 d . . .
O15 O 0.41038(10) 0.65150(11) 0.45604(4) 0.0168(3) Uani 1 1 d . . .
O16 O 0.36703(10) 0.60420(10) 0.39252(4) 0.0159(3) Uani 1 1 d . . .
C101 C 0.69007(15) 0.48142(15) 0.46061(6) 0.0179(5) Uani 1 1 d . . .
C102 C 0.73543(15) 0.55470(14) 0.43965(6) 0.0162(5) Uani 1 1 d . . .
C103 C 0.82233(14) 0.60211(14) 0.43876(6) 0.0161(5) Uani 1 1 d . . .
C104 C 0.85859(15) 0.67113(15) 0.41708(6) 0.0173(5) Uani 1 1 d . . .
C105 C 0.81099(15) 0.68560(16) 0.39641(6) 0.0188(5) Uani 1 1 d . . .
H105 H 0.8363 0.7279 0.3808 0.023 Uiso 1 1 calc R U .
C106 C 0.72472(15) 0.63945(15) 0.39748(6) 0.0173(5) Uani 1 1 d . . .
C107 C 0.68937(15) 0.57529(15) 0.41985(6) 0.0164(5) Uani 1 1 d . . .
H107 H 0.6319 0.5449 0.4215 0.020 Uiso 1 1 calc R U .
C108 C 0.94922(16) 0.72569(16) 0.41797(7) 0.0231(5) Uani 1 1 d . . .
H10A H 0.9725 0.7058 0.4344 0.035 Uiso 1 1 calc R U .
H10B H 0.9622 0.7810 0.4235 0.035 Uiso 1 1 calc R U .
H10C H 0.9720 0.7258 0.3966 0.035 Uiso 1 1 calc R U .
C109 C 0.46577(14) 0.63507(14) 0.45147(6) 0.0142(4) Uani 1 1 d . . .
C110 C 0.49171(14) 0.62993(14) 0.41740(6) 0.0139(4) Uani 1 1 d . . .
C111 C 0.43959(14) 0.61966(14) 0.38973(6) 0.0138(4) Uani 1 1 d . . .
C112 C 0.47308(15) 0.62740(14) 0.35735(6) 0.0154(5) Uani 1 1 d . . .
C113 C 0.54857(15) 0.63815(15) 0.35363(6) 0.0169(5) Uani 1 1 d . . .
H113 H 0.5698 0.6441 0.3322 0.020 Uiso 1 1 calc R U .
C114 C 0.59781(14) 0.64088(15) 0.38061(6) 0.0168(5) Uani 1 1 d . . .
C115 C 0.56674(15) 0.63734(14) 0.41240(6) 0.0154(4) Uani 1 1 d . . .
H115 H 0.5985 0.6402 0.4307 0.018 Uiso 1 1 calc R U .
C116 C 0.42257(15) 0.62532(16) 0.32899(6) 0.0178(5) Uani 1 1 d . . .
H11A H 0.3705 0.6173 0.3369 0.027 Uiso 1 1 calc R U .
H11B H 0.4131 0.5806 0.3145 0.027 Uiso 1 1 calc R U .
H11C H 0.4511 0.6767 0.3171 0.027 Uiso 1 1 calc R U .
C117 C 0.67670(15) 0.65466(15) 0.37500(6) 0.0178(5) Uani 1 1 d . . .
C118 C 0.71167(15) 0.68638(18) 0.34206(6) 0.0218(5) Uani 1 1 d . . .
C119 C 0.71442(18) 0.6353(2) 0.31823(7) 0.0304(6) Uani 1 1 d . . .
C120 C 0.74194(19) 0.6624(2) 0.28679(7) 0.0382(8) Uani 1 1 d . . .
H120 H 0.7441 0.6268 0.2711 0.046 Uiso 1 1 calc R U .
C121 C 0.76581(18) 0.7407(2) 0.27882(8) 0.0394(8) Uani 1 1 d . . .
H121 H 0.7836 0.7591 0.2573 0.047 Uiso 1 1 calc R U .
C122 C 0.76468(17) 0.7941(2) 0.30140(8) 0.0365(8) Uani 1 1 d . . .
H122 H 0.7818 0.8486 0.2955 0.044 Uiso 1 1 calc R U .
C123 C 0.73792(16) 0.76623(18) 0.33295(7) 0.0266(6) Uani 1 1 d . . .
Cl1 Cl 0.67733(7) 0.53390(6) 0.32724(2) 0.0504(2) Uani 1 1 d . . .
Cl2 Cl 0.73947(5) 0.83353(5) 0.36198(2) 0.03462(18) Uani 1 1 d . . .
O1 O 0.70053(15) 0.61821(16) 0.52489(8) 0.0531(7) Uani 1 1 d . . .
C1 C 0.7346(2) 0.6876(2) 0.50398(9) 0.0420(8) Uani 1 1 d . . .
H1A H 0.7132 0.7240 0.5096 0.050 Uiso 1 1 calc R U .
H1B H 0.7212 0.6708 0.4809 0.050 Uiso 1 1 calc R U .
C2 C 0.8257(2) 0.7302(3) 0.50933(11) 0.0539(10) Uani 1 1 d . . .
H2A H 0.8538 0.7273 0.4895 0.065 Uiso 1 1 calc R U .
H2B H 0.8472 0.7879 0.5151 0.065 Uiso 1 1 calc R U .
C3 C 0.8368(3) 0.6848(3) 0.53719(13) 0.0659(13) Uani 1 1 d . . .
H3A H 0.8867 0.6814 0.5344 0.079 Uiso 1 1 calc R U .
H3B H 0.8394 0.7109 0.5583 0.079 Uiso 1 1 calc R U .
C4 C 0.7635(2) 0.6037(3) 0.53501(10) 0.0484(9) Uani 1 1 d . . .
H4A H 0.7713 0.5694 0.5190 0.058 Uiso 1 1 calc R U .
H4B H 0.7506 0.5761 0.5564 0.058 Uiso 1 1 calc R U .

loop_
_atom_site_aniso_label
_atom_site_aniso_U_11
_atom_site_aniso_U_22
_atom_site_aniso_U_33
_atom_site_aniso_U_23
_atom_site_aniso_U_13
_atom_site_aniso_U_12
Zn1 0.01659(15) 0.01305(14) 0.01489(15) 0.00059(10) -0.00047(10) 0.00790(11)
Zn2 0.01199(14) 0.01199(14) 0.0132(2) 0.000 0.000 0.00600(7)
Na1 0.0132(5) 0.0132(5) 0.0138(7) 0.000 0.000 0.0066(2)
O1M 0.0192(9) 0.0242(10) 0.0329(11) 0.0038(8) 0.0040(8) 0.0122(8)
O11 0.0159(9) 0.0219(9) 0.0325(10) 0.0126(8) 0.0055(8) 0.0084(7)
O12 0.0189(9) 0.0188(9) 0.0254(9) 0.0080(7) -0.0001(7) 0.0092(7)
O13 0.0161(8) 0.0183(9) 0.0273(10) 0.0063(7) -0.0035(7) 0.0086(7)
O14 0.0179(8) 0.0233(9) 0.0137(8) -0.0003(7) -0.0007(7) 0.0125(7)
O15 0.0168(8) 0.0217(9) 0.0159(8) -0.0014(7) -0.0005(7) 0.0126(7)
O16 0.0138(8) 0.0161(8) 0.0193(8) -0.0041(7) -0.0010(6) 0.0085(7)
C101 0.0195(12) 0.0159(11) 0.0189(12) 0.0013(9) 0.0001(9) 0.0092(10)
C102 0.0161(11) 0.0147(11) 0.0184(12) 0.0037(9) 0.0027(9) 0.0081(9)
C103 0.0151(11) 0.0149(11) 0.0184(11) 0.0009(9) -0.0001(9) 0.0077(9)
C104 0.0148(11) 0.0168(11) 0.0203(12) 0.0027(9) 0.0016(9) 0.0079(9)
C105 0.0156(11) 0.0205(12) 0.0209(12) 0.0056(10) 0.0025(9) 0.0096(10)
C106 0.0157(11) 0.0212(12) 0.0175(11) 0.0044(9) 0.0018(9) 0.0112(10)
C107 0.0147(11) 0.0175(11) 0.0183(11) 0.0022(9) 0.0021(9) 0.0090(9)
C108 0.0164(12) 0.0223(13) 0.0282(14) 0.0087(11) 0.0007(10) 0.0079(10)
C109 0.0133(10) 0.0114(10) 0.0155(11) -0.0008(8) -0.0006(9) 0.0045(9)
C110 0.0151(11) 0.0123(10) 0.0144(11) 0.0000(8) -0.0004(8) 0.0069(9)
C111 0.0136(10) 0.0100(10) 0.0185(11) -0.0015(8) -0.0010(9) 0.0065(9)
C112 0.0169(11) 0.0131(10) 0.0173(11) 0.0015(9) -0.0012(9) 0.0085(9)
C113 0.0175(11) 0.0187(11) 0.0162(11) 0.0026(9) 0.0014(9) 0.0105(10)
C114 0.0147(11) 0.0189(11) 0.0181(12) 0.0050(9) 0.0026(9) 0.0094(9)
C115 0.0159(11) 0.0153(11) 0.0149(11) 0.0028(9) 0.0003(9) 0.0078(9)
C116 0.0178(11) 0.0218(12) 0.0155(11) -0.0001(9) -0.0020(9) 0.0111(10)
C117 0.0177(11) 0.0201(12) 0.0168(11) 0.0057(9) 0.0022(9) 0.0102(10)
C118 0.0147(11) 0.0349(15) 0.0183(12) 0.0085(11) 0.0022(9) 0.0143(11)
C119 0.0244(14) 0.0445(18) 0.0264(14) 0.0038(13) 0.0029(11) 0.0202(13)
C120 0.0255(15) 0.067(2) 0.0213(14) 0.0001(15) 0.0023(12) 0.0229(16)
C121 0.0170(13) 0.067(2) 0.0213(14) 0.0113(15) 0.0026(11) 0.0108(15)
C122 0.0170(13) 0.0476(19) 0.0348(17) 0.0224(15) 0.0012(12) 0.0085(13)
C123 0.0152(12) 0.0350(15) 0.0278(14) 0.0115(12) 0.0010(10) 0.0111(11)
Cl1 0.0749(7) 0.0459(5) 0.0405(5) -0.0035(4) 0.0047(4) 0.0377(5)
Cl2 0.0319(4) 0.0270(4) 0.0424(4) 0.0101(3) 0.0031(3) 0.0128(3)
O1 0.0310(13) 0.0392(14) 0.094(2) 0.0092(14) 0.0007(13) 0.0215(11)
C1 0.052(2) 0.047(2) 0.0397(19) -0.0098(16) -0.0011(16) 0.0339(18)
C2 0.044(2) 0.050(2) 0.063(3) -0.0042(19) 0.0155(19) 0.0198(19)
C3 0.042(2) 0.085(3) 0.075(3) -0.007(3) -0.008(2) 0.035(2)
C4 0.053(2) 0.060(2) 0.053(2) 0.0001(19) -0.0008(18) 0.043(2)

loop_
_atom_type_symbol
_atom_type_description
_atom_type_scat_dispersion_real
_atom_type_scat_dispersion_imag
_atom_type_scat_source
C C 0.0033 0.0016 'International Tables Vol C Tables 4.2.6.8 and 6.1.1.4'
H H 0.0000 0.0000 'International Tables Vol C Tables 4.2.6.8 and 6.1.1.4'
O O 0.0106 0.0060 'International Tables Vol C Tables 4.2.6.8 and 6.1.1.4'
Cl Cl 0.1484 0.1585 'International Tables Vol C Tables 4.2.6.8 and 6.1.1.4'
Zn Zn 0.2839 1.4301 'International Tables Vol C Tables 4.2.6.8 and 6.1.1.4'
Na Na 0.0362 0.0249 'International Tables Vol C Tables 4.2.6.8 and 6.1.1.4'

loop_
_geom_angle_atom_site_label_1
_geom_angle_atom_site_label_2
_geom_angle_atom_site_label_3
_geom_angle
_geom_angle_site_symmetry_1
_geom_angle_site_symmetry_3
O1M Zn1 Na1 149.97(5) . .
O11 Zn1 Na1 71.46(6) 3_665 .
O11 Zn1 O1M 83.14(8) 3_665 .
O11 Zn1 O12 95.57(8) 3_665 .
O11 Zn1 O13 131.98(8) 3_665 .
O11 Zn1 O14 111.36(8) 3_665 12_656
O12 Zn1 Na1 40.08(5) . .
O12 Zn1 O1M 163.81(7) . .
O13 Zn1 Na1 126.69(5) . .
O13 Zn1 O1M 82.29(7) . .
O13 Zn1 O12 86.73(7) . .
O13 Zn1 O14 113.73(8) . 12_656
O14 Zn1 Na1 86.08(6) 12_656 .
O14 Zn1 O1M 88.60(7) 12_656 .
O14 Zn1 O12 106.77(7) 12_656 .
O15 Zn2 Na1 50.52(5) . 10_666
O15 Zn2 Na1 50.52(5) 2_665 10_666
O15 Zn2 Na1 50.52(5) 3_565 10_666
O15 Zn2 O15 83.89(7) 2_665 .
O15 Zn2 O15 83.89(7) 3_565 .
O15 Zn2 O15 83.90(7) 2_665 3_565
O16 Zn2 Na1 128.18(5) . 10_666
O16 Zn2 Na1 128.19(5) 2_665 10_666
O16 Zn2 Na1 128.19(5) 3_565 10_666
O16 Zn2 O15 82.70(7) . .
O16 Zn2 O15 82.70(7) 2_665 2_665
O16 Zn2 O15 82.70(7) 3_565 3_565
O16 Zn2 O15 112.50(7) . 3_565
O16 Zn2 O15 112.50(7) 2_665 .
O16 Zn2 O15 112.50(7) 3_565 2_665
O16 Zn2 O15 157.45(7) 3_565 .
O16 Zn2 O15 157.46(7) . 2_665
O16 Zn2 O15 157.46(7) 2_665 3_565
O16 Zn2 O16 85.80(7) 2_665 .
O16 Zn2 O16 85.80(7) 3_565 .
O16 Zn2 O16 85.80(7) 3_565 2_665
Zn1 Na1 Zn1 111.43(2) . 2_655
Zn1 Na1 Zn1 111.43(2) 3_665 .
Zn1 Na1 Zn1 111.43(2) 3_665 2_655
Zn2 Na1 Zn1 107.44(3) 10_666 .
Zn2 Na1 Zn1 107.44(3) 10_666 2_655
Zn2 Na1 Zn1 107.44(3) 10_666 3_665
O12 Na1 Zn1 36.38(5) . .
O12 Na1 Zn1 36.38(5) 2_655 2_655
O12 Na1 Zn1 36.38(5) 3_665 3_665
O12 Na1 Zn1 75.05(5) . 2_655
O12 Na1 Zn1 75.05(5) 2_655 3_665
O12 Na1 Zn1 75.05(5) 3_665 .
O12 Na1 Zn1 127.86(7) . 3_665
O12 Na1 Zn1 127.86(7) 2_655 .
O12 Na1 Zn1 127.86(7) 3_665 2_655
O12 Na1 Zn2 119.99(6) . 10_666
O12 Na1 Zn2 119.99(6) 2_655 10_666
O12 Na1 Zn2 120.00(6) 3_665 10_666
O12 Na1 O12 97.19(8) . 2_655
O12 Na1 O12 97.19(8) 3_665 .
O12 Na1 O12 97.19(8) 3_665 2_655
O12 Na1 O15 83.17(6) . 12_656
O12 Na1 O15 83.17(6) 2_655 10_666
O12 Na1 O15 83.17(6) 3_665 11_556
O12 Na1 O15 105.88(7) . 10_666
O12 Na1 O15 105.88(7) 2_655 11_556
O12 Na1 O15 105.88(7) 3_665 12_656
O12 Na1 O15 156.73(8) . 11_556
O12 Na1 O15 156.73(8) 2_655 12_656
O12 Na1 O15 156.73(8) 3_665 10_666
O15 Na1 Zn1 63.13(4) 10_666 2_655
O15 Na1 Zn1 63.13(4) 11_556 3_665
O15 Na1 Zn1 63.13(4) 12_656 .
O15 Na1 Zn1 122.88(5) 10_666 .
O15 Na1 Zn1 122.88(5) 11_556 2_655
O15 Na1 Zn1 122.88(5) 12_656 3_665
O15 Na1 Zn1 123.53(5) 10_666 3_665
O15 Na1 Zn1 123.53(5) 11_556 .
O15 Na1 Zn1 123.53(5) 12_656 2_655
O15 Na1 Zn2 44.30(5) 10_666 10_666
O15 Na1 Zn2 44.30(5) 12_656 10_666
O15 Na1 Zn2 44.31(5) 11_556 10_666
O15 Na1 O15 74.44(8) 11_556 10_666
O15 Na1 O15 74.44(8) 11_556 12_656
O15 Na1 O15 74.44(8) 12_656 10_666
C101 O11 Zn1 145.09(17) . 2_655
Zn1 O12 Na1 103.54(7) . .
C101 O12 Zn1 131.57(16) . .
C101 O12 Na1 124.62(16) . .
C103 O13 Zn1 129.78(16) . .
C109 O14 Zn1 124.29(16) . 11_566
Zn2 O15 Na1 85.17(6) . 10_666
C109 O15 Zn2 131.78(16) . .
C109 O15 Na1 142.78(16) . 10_666
C111 O16 Zn2 122.92(15) . .
O11 C101 O12 123.4(2) . .
O11 C101 C102 116.1(2) . .
O12 C101 C102 120.5(2) . .
C103 C102 C101 123.3(2) . .
C107 C102 C101 116.7(2) . .
C107 C102 C103 120.0(2) . .
O13 C103 C102 124.8(2) . .
O13 C103 C104 117.5(2) . .
C102 C103 C104 117.6(2) . .
C103 C104 C108 118.3(2) . .
C105 C104 C103 120.2(2) . .
C105 C104 C108 121.5(2) . .
C104 C105 H105 118.9 . .
C104 C105 C106 122.2(2) . .
C106 C105 H105 118.9 . .
C105 C106 C117 120.9(2) . .
C107 C106 C105 117.4(2) . .
C107 C106 C117 121.5(2) . .
C102 C107 C106 122.3(2) . .
C102 C107 H107 118.9 . .
C106 C107 H107 118.9 . .
C104 C108 H10A 109.5 . .
C104 C108 H10B 109.5 . .
C104 C108 H10C 109.5 . .
H10A C108 H10B 109.5 . .
H10A C108 H10C 109.5 . .
H10B C108 H10C 109.5 . .
O14 C109 C110 116.8(2) . .
O15 C109 O14 123.2(2) . .
O15 C109 C110 120.0(2) . .
C111 C110 C109 120.7(2) . .
C115 C110 C109 119.3(2) . .
C115 C110 C111 119.9(2) . .
O16 C111 C110 123.5(2) . .
O16 C111 C112 118.7(2) . .
C112 C111 C110 117.8(2) . .
C111 C112 C116 117.8(2) . .
C113 C112 C111 119.9(2) . .
C113 C112 C116 122.3(2) . .
C112 C113 H113 118.6 . .
C112 C113 C114 122.9(2) . .
C114 C113 H113 118.6 . .
C115 C114 C113 117.3(2) . .
C117 C114 C113 119.8(2) . .
C117 C114 C115 122.6(2) . .
C110 C115 C114 121.8(2) . .
C110 C115 H115 119.1 . .
C114 C115 H115 119.1 . .
C112 C116 H11A 109.5 . .
C112 C116 H11B 109.5 . .
C112 C116 H11C 109.5 . .
H11A C116 H11B 109.5 . .
H11A C116 H11C 109.5 . .
H11B C116 H11C 109.5 . .
C106 C117 C118 117.8(2) . .
C114 C117 C106 126.0(2) . .
C114 C117 C118 116.2(2) . .
C119 C118 C117 121.0(3) . .
C123 C118 C117 121.9(3) . .
C123 C118 C119 117.0(3) . .
C118 C119 Cl1 119.3(2) . .
C120 C119 C118 121.9(3) . .
C120 C119 Cl1 118.7(3) . .
C119 C120 H120 120.5 . .
C121 C120 C119 119.1(3) . .
C121 C120 H120 120.5 . .
C120 C121 H121 119.2 . .
C120 C121 C122 121.6(3) . .
C122 C121 H121 119.2 . .
C121 C122 H122 120.7 . .
C121 C122 C123 118.6(3) . .
C123 C122 H122 120.7 . .
C118 C123 C122 121.9(3) . .
C118 C123 Cl2 119.0(2) . .
C122 C123 Cl2 119.2(3) . .
C4 O1 C1 108.6(3) . .
O1 C1 H1A 110.5 . .
O1 C1 H1B 110.5 . .
O1 C1 C2 106.0(3) . .
H1A C1 H1B 108.7 . .
C2 C1 H1A 110.5 . .
C2 C1 H1B 110.5 . .
C1 C2 H2A 110.8 . .
C1 C2 H2B 110.8 . .
H2A C2 H2B 108.9 . .
C3 C2 C1 104.6(3) . .
C3 C2 H2A 110.8 . .
C3 C2 H2B 110.8 . .
C2 C3 H3A 111.2 . .
C2 C3 H3B 111.2 . .
H3A C3 H3B 109.1 . .
C4 C3 C2 102.9(4) . .
C4 C3 H3A 111.2 . .
C4 C3 H3B 111.2 . .
O1 C4 C3 105.2(3) . .
O1 C4 H4A 110.7 . .
O1 C4 H4B 110.7 . .
C3 C4 H4A 110.7 . .
C3 C4 H4B 110.7 . .
H4A C4 H4B 108.8 . .

loop_
_geom_bond_atom_site_label_1
_geom_bond_atom_site_label_2
_geom_bond_distance
_geom_bond_site_symmetry_2
Zn1 Na1 3.4084(6) .
Zn1 O1M 2.2216(19) .
Zn1 O11 1.9618(18) 3_665
Zn1 O12 2.0794(18) .
Zn1 O13 1.9680(18) .
Zn1 O14 1.9908(17) 12_656
Zn2 Na1 3.0130(16) 10_666
Zn2 O15 2.1121(17) .
Zn2 O15 2.1121(17) 2_665
Zn2 O15 2.1121(17) 3_565
Zn2 O16 2.0465(17) 2_665
Zn2 O16 2.0465(17) 3_565
Zn2 O16 2.0466(17) .
Na1 Zn1 3.4083(6) 3_665
Na1 Zn1 3.4085(6) 2_655
Na1 Zn2 3.0131(16) 10_666
Na1 O12 2.2572(19) 3_665
Na1 O12 2.2573(19) .
Na1 O12 2.2573(19) 2_655
Na1 O15 2.334(2) 10_666
Na1 O15 2.334(2) 11_556
Na1 O15 2.334(2) 12_656
O11 Zn1 1.9618(18) 2_655
O11 C101 1.260(3) .
O12 C101 1.268(3) .
O13 C103 1.290(3) .
O14 Zn1 1.9908(17) 11_566
O14 C109 1.275(3) .
O15 Na1 2.334(2) 10_666
O15 C109 1.255(3) .
O16 C111 1.265(3) .
C101 C102 1.492(3) .
C102 C103 1.435(3) .
C102 C107 1.388(3) .
C103 C104 1.445(3) .
C104 C105 1.366(3) .
C104 C108 1.505(3) .
C105 H105 0.9500 .
C105 C106 1.424(3) .
C106 C107 1.402(3) .
C106 C117 1.427(3) .
C107 H107 0.9500 .
C108 H10A 0.9800 .
C108 H10B 0.9800 .
C108 H10C 0.9800 .
C109 C110 1.503(3) .
C110 C111 1.456(3) .
C110 C115 1.378(3) .
C111 C112 1.449(3) .
C112 C113 1.355(3) .
C112 C116 1.498(3) .
C113 H113 0.9500 .
C113 C114 1.435(3) .
C114 C115 1.421(3) .
C114 C117 1.408(3) .
C115 H115 0.9500 .
C116 H11A 0.9800 .
C116 H11B 0.9800 .
C116 H11C 0.9800 .
C117 C118 1.495(3) .
C118 C119 1.399(4) .
C118 C123 1.393(4) .
C119 C120 1.392(4) .
C119 Cl1 1.731(3) .
C120 H120 0.9500 .
C120 C121 1.364(5) .
C121 H121 0.9500 .
C121 C122 1.384(5) .
C122 H122 0.9500 .
C122 C123 1.396(4) .
C123 Cl2 1.739(3) .
O1 C1 1.430(5) .
O1 C4 1.420(4) .
C1 H1A 0.9900 .
C1 H1B 0.9900 .
C1 C2 1.519(6) .
C2 H2A 0.9900 .
C2 H2B 0.9900 .
C2 C3 1.511(7) .
C3 H3A 0.9900 .
C3 H3B 0.9900 .
C3 C4 1.478(6) .
C4 H4A 0.9900 .
C4 H4B 0.9900 .
